data_4320433
loop_
_publ_author_name
'Maravanji S. Balakrishna'
'Rashmishree Panda'
'Joel T. Mague'

_publ_section_title
;
 New 10-Membered Inorganic Heterocyclic Diphosphanes,
 PhN(PX)2{(-OC6H2(tBu)2)(\m-S)((tBu)2C6H2O-)} (X = Cl, F). Synthesis and
 Transition Metal Complexes (Molybdenum(0), Ruthenium(II), Palladium(II),
 and Platinum(II)) of Heterocyclic Diphosphanes. Crystal and Molecular
 Structures of the Chloro Derivative,
 PhN(PCl)2{(-OC6H2(tBu)2)(\m-S)((tBu)2C6H2O-)}, and of a Molybdenum(0)
 Complex of the Fluoro Derivative,
 [Mo(CO)3{\h3-PhN(PF)2{(-OC6H2(tBu)2)(\m-S)((tBu)2C6H2O-)}-\kP,\kP,\kS}]
;
_journal_name_full 'Inorganic Chemistry'
_journal_page_first 5620
_journal_page_last 5625
_journal_paper_doi 10.1021/ic010518j
_journal_volume 40
_journal_year 2001
_chemical_formula_sum 'C34 H45 Cl2 N O2 P2 S'
_chemical_formula_weight 664.61
_chemical_name_systematic
;
  ?
;
_space_group_IT_number 14
_symmetry_cell_setting monoclinic
_symmetry_space_group_name_Hall '-P 2ybc'
_symmetry_space_group_name_H-M 'P 1 21/c 1'
_atom_sites_solution_hydrogens geom
_atom_sites_solution_primary direct
_atom_sites_solution_secondary difmap
_audit_creation_method SHELXL-97
_cell_angle_alpha 90.00
_cell_angle_beta 102.918(6)
_cell_angle_gamma 90.00
_cell_formula_units_Z 4
_cell_length_a 9.8492(8)
_cell_length_b 17.6284(19)
_cell_length_c 21.2737(17)
_cell_measurement_reflns_used 25
_cell_measurement_temperature 293(2)
_cell_measurement_theta_max 21.35
_cell_measurement_theta_min 14.97
_cell_volume 3600.2(6)
_computing_cell_refinement 'CAD-4 Software (Enraf-Nonius, 1989)'
_computing_data_collection 'CAD-4 Software (Enraf-Nonius, 1989)'
_computing_data_reduction 'XCAD4 (Harms & Wocadlo, 1987)'
_computing_molecular_graphics 'SHELXTL (Bruker AXS, 1997)'
_computing_publication_material 'SHELXTL (Bruker AXS, 1997)'
_computing_structure_refinement 'SHELXL-97 (Sheldrick, 1997)'
_computing_structure_solution 'SHELXS-97 (Sheldrick, 1990)'
_diffrn_ambient_temperature 293(2)
_diffrn_measured_fraction_theta_full 1.000
_diffrn_measured_fraction_theta_max 1.000
_diffrn_measurement_device_type 'Enraf-Nonius CAD-4'
_diffrn_radiation_monochromator graphite
_diffrn_radiation_source 'fine-focus sealed tube'
_diffrn_radiation_type MoK\a
_diffrn_radiation_wavelength 0.71073
_diffrn_reflns_av_R_equivalents 0.0389
_diffrn_reflns_av_sigmaI/netI 0.1286
_diffrn_reflns_limit_h_max 11
_diffrn_reflns_limit_h_min 0
_diffrn_reflns_limit_k_max 21
_diffrn_reflns_limit_k_min 0
_diffrn_reflns_limit_l_max 24
_diffrn_reflns_limit_l_min -25
_diffrn_reflns_number 6782
_diffrn_reflns_theta_full 25.08
_diffrn_reflns_theta_max 25.08
_diffrn_reflns_theta_min 1.52
_diffrn_standards_decay_% 8.0
_diffrn_standards_interval_count 2
_exptl_absorpt_coefficient_mu 0.357
_exptl_absorpt_correction_type none
_exptl_crystal_colour Colorless
_exptl_crystal_density_diffrn 1.226
_exptl_crystal_density_method 'not measured'
_exptl_crystal_description Column
_exptl_crystal_F_000 1408
_exptl_crystal_size_max 0.50
_exptl_crystal_size_mid 0.30
_exptl_crystal_size_min 0.30
_refine_diff_density_max 0.466
_refine_diff_density_min -0.302
_refine_diff_density_rms 0.060
_refine_ls_extinction_method none
_refine_ls_goodness_of_fit_ref 1.000
_refine_ls_hydrogen_treatment mixed
_refine_ls_matrix_type full
_refine_ls_number_parameters 391
_refine_ls_number_reflns 6384
_refine_ls_number_restraints 0
_refine_ls_restrained_S_all 1.000
_refine_ls_R_factor_all 0.1772
_refine_ls_R_factor_gt 0.0516
_refine_ls_shift/su_max 0.015
_refine_ls_shift/su_mean 0.002
_refine_ls_structure_factor_coef Fsqd
_refine_ls_weighting_details 'calc w=1/[\s^2^(Fo^2^)+(0.0757P)^2^+0.3297P] where P=(Fo^2^+2Fc^2^)/3'
_refine_ls_weighting_scheme calc
_refine_ls_wR_factor_gt 0.1268
_refine_ls_wR_factor_ref 0.1585
_reflns_number_gt 3108
_reflns_number_total 6384
_reflns_threshold_expression >2sigma(I)
_cod_data_source_file ic010518j_1.cif
_cod_data_source_block MSB06
_cod_depositor_comments
;
The following automatic conversions were performed:

'_symmetry_cell_setting' value 'Monoclinic' changed to 'monoclinic'
according to the built-in table from CIF Core dictionary named
'cif_core.dic' version 2.4.1 from 2010-06-29.

Automatic conversion script
Id: cif_fix_values 1646 2011-03-28 12:23:43Z adriana 
;
_cod_database_code 4320433

loop_
_symmetry_equiv_pos_as_xyz
'x, y, z'
'-x, y+1/2, -z+1/2'
'-x, -y, -z'
'x, -y-1/2, z-1/2'

loop_
_atom_site_label
_atom_site_type_symbol
_atom_site_fract_x
_atom_site_fract_y
_atom_site_fract_z
_atom_site_U_iso_or_equiv
_atom_site_adp_type
_atom_site_occupancy
_atom_site_symmetry_multiplicity
_atom_site_calc_flag
_atom_site_refinement_flags
_atom_site_disorder_assembly
_atom_site_disorder_group
S S 0.26125(12) 0.58243(6) 0.01406(5) 0.0467(3) Uani 1 1 d . . .
P1 P 0.12002(14) 0.65940(7) 0.10767(6) 0.0600(4) Uani 1 1 d . . .
P2 P -0.05822(13) 0.60846(6) -0.00461(6) 0.0506(3) Uani 1 1 d . . .
Cl1 Cl 0.06519(17) 0.72181(9) 0.18044(7) 0.0914(5) Uani 1 1 d . . .
Cl2 Cl -0.26596(12) 0.63990(7) -0.03222(7) 0.0722(4) Uani 1 1 d . . .
O1 O 0.2587(3) 0.70959(15) 0.10555(12) 0.0502(7) Uani 1 1 d . . .
O2 O -0.0165(3) 0.62910(14) -0.07264(13) 0.0459(7) Uani 1 1 d . . .
N N 0.0019(3) 0.68695(17) 0.04107(16) 0.0459(8) Uani 1 1 d . . .
C1 C 0.3052(4) 0.7310(2) 0.05068(18) 0.0414(10) Uani 1 1 d . . .
C2 C 0.3557(4) 0.8049(2) 0.0473(2) 0.0450(10) Uani 1 1 d . . .
C3 C 0.3898(4) 0.8241(2) -0.0103(2) 0.0519(11) Uani 1 1 d . . .
H3 H 0.4205 0.8733 -0.0148 0.062 Uiso 1 1 calc R . .
C4 C 0.3813(4) 0.7745(2) -0.06222(19) 0.0480(11) Uani 1 1 d . . .
C5 C 0.3444(4) 0.7003(2) -0.05352(19) 0.0438(10) Uani 1 1 d . . .
H5 H 0.3453 0.6647 -0.0857 0.053 Uiso 1 1 calc R . .
C6 C 0.3063(4) 0.6785(2) 0.00238(19) 0.0403(9) Uani 1 1 d . . .
C7 C 0.3721(5) 0.8624(2) 0.1028(2) 0.0563(12) Uani 1 1 d . . .
C8 C 0.2287(5) 0.8848(3) 0.1146(3) 0.0773(16) Uani 1 1 d . . .
H8A H 0.1716 0.9047 0.0755 0.093 Uiso 1 1 calc R . .
H8B H 0.2405 0.9227 0.1478 0.093 Uiso 1 1 calc R . .
H8C H 0.1845 0.8409 0.1278 0.093 Uiso 1 1 calc R . .
C9 C 0.4620(6) 0.8291(3) 0.1640(2) 0.0828(17) Uani 1 1 d . . .
H9A H 0.4735 0.8659 0.1981 0.099 Uiso 1 1 calc R . .
H9B H 0.5515 0.8157 0.1566 0.099 Uiso 1 1 calc R . .
H9C H 0.4177 0.7846 0.1762 0.099 Uiso 1 1 calc R . .
C10 C 0.4426(6) 0.9356(3) 0.0883(3) 0.0822(16) Uani 1 1 d . . .
H10A H 0.3891 0.9579 0.0494 0.099 Uiso 1 1 calc R . .
H10B H 0.5347 0.9243 0.0829 0.099 Uiso 1 1 calc R . .
H10C H 0.4483 0.9705 0.1234 0.099 Uiso 1 1 calc R . .
C11 C 0.4139(6) 0.8021(3) -0.1252(2) 0.0672(14) Uani 1 1 d . . .
C12 C 0.3086(8) 0.8619(4) -0.1538(3) 0.134(3) Uani 1 1 d . . .
H12A H 0.3340 0.8841 -0.1908 0.161 Uiso 1 1 calc R . .
H12B H 0.3067 0.9006 -0.1222 0.161 Uiso 1 1 calc R . .
H12C H 0.2180 0.8392 -0.1666 0.161 Uiso 1 1 calc R . .
C13 C 0.4119(9) 0.7395(4) -0.1734(3) 0.127(3) Uani 1 1 d . . .
H13A H 0.4777 0.7011 -0.1549 0.153 Uiso 1 1 calc R . .
H13B H 0.4364 0.7597 -0.2113 0.153 Uiso 1 1 calc R . .
H13C H 0.3202 0.7179 -0.1849 0.153 Uiso 1 1 calc R . .
C14 C 0.5605(7) 0.8386(4) -0.1117(3) 0.126(3) Uani 1 1 d . . .
H14A H 0.6296 0.8004 -0.0968 0.151 Uiso 1 1 calc R . .
H14B H 0.5667 0.8771 -0.0793 0.151 Uiso 1 1 calc R . .
H14C H 0.5761 0.8609 -0.1506 0.151 Uiso 1 1 calc R . .
C15 C 0.0625(4) 0.5797(2) -0.10193(19) 0.0396(9) Uani 1 1 d . . .
C16 C 0.1917(4) 0.5537(2) -0.06658(18) 0.0407(10) Uani 1 1 d . . .
C17 C 0.2702(4) 0.5039(2) -0.0945(2) 0.0458(10) Uani 1 1 d . . .
H17 H 0.3552 0.4863 -0.0707 0.055 Uiso 1 1 calc R . .
C18 C 0.2234(4) 0.4805(2) -0.1571(2) 0.0454(10) Uani 1 1 d . . .
C19 C 0.1000(5) 0.5110(2) -0.1915(2) 0.0509(11) Uani 1 1 d . . .
H19 H 0.0700 0.4964 -0.2344 0.061 Uiso 1 1 calc R . .
C20 C 0.0169(4) 0.5620(2) -0.1668(2) 0.0459(10) Uani 1 1 d . . .
C21 C -0.1185(4) 0.5927(3) -0.2093(2) 0.0567(12) Uani 1 1 d . . .
C22 C -0.2432(5) 0.5544(3) -0.1903(3) 0.0814(16) Uani 1 1 d . . .
H22A H -0.2379 0.5005 -0.1960 0.098 Uiso 1 1 calc R . .
H22B H -0.3281 0.5733 -0.2171 0.098 Uiso 1 1 calc R . .
H22C H -0.2418 0.5654 -0.1460 0.098 Uiso 1 1 calc R . .
C23 C -0.1285(6) 0.6795(3) -0.2025(2) 0.0771(15) Uani 1 1 d . . .
H23A H -0.1387 0.6917 -0.1598 0.093 Uiso 1 1 calc R . .
H23B H -0.2078 0.6981 -0.2335 0.093 Uiso 1 1 calc R . .
H23C H -0.0454 0.7028 -0.2100 0.093 Uiso 1 1 calc R . .
C24 C -0.1269(6) 0.5773(4) -0.2810(2) 0.0883(17) Uani 1 1 d . . .
H24A H -0.0454 0.5972 -0.2929 0.106 Uiso 1 1 calc R . .
H24B H -0.2084 0.6013 -0.3064 0.106 Uiso 1 1 calc R . .
H24C H -0.1321 0.5236 -0.2887 0.106 Uiso 1 1 calc R . .
C25 C 0.3105(5) 0.4261(3) -0.1885(2) 0.0574(12) Uani 1 1 d . . .
C26 C 0.3455(8) 0.3560(4) -0.1453(3) 0.130(3) Uani 1 1 d . . .
H26A H 0.3875 0.3181 -0.1672 0.156 Uiso 1 1 calc R . .
H26B H 0.2617 0.3361 -0.1357 0.156 Uiso 1 1 calc R . .
H26C H 0.4093 0.3699 -0.1059 0.156 Uiso 1 1 calc R . .
C27 C 0.4377(8) 0.4632(5) -0.1968(5) 0.176(4) Uani 1 1 d . . .
H27A H 0.4144 0.5031 -0.2280 0.211 Uiso 1 1 calc R . .
H27B H 0.4963 0.4268 -0.2114 0.211 Uiso 1 1 calc R . .
H27C H 0.4862 0.4842 -0.1563 0.211 Uiso 1 1 calc R . .
C28 C 0.2305(7) 0.3944(4) -0.2525(3) 0.118(2) Uani 1 1 d . . .
H28A H 0.2144 0.4341 -0.2842 0.141 Uiso 1 1 calc R . .
H28B H 0.1429 0.3745 -0.2475 0.141 Uiso 1 1 calc R . .
H28C H 0.2838 0.3547 -0.2663 0.141 Uiso 1 1 calc R . .
C29 C -0.0372(4) 0.7643(2) 0.0201(2) 0.0489(11) Uani 1 1 d . . .
C30 C 0.0108(5) 0.7962(2) -0.0299(2) 0.0530(11) Uani 1 1 d . . .
H30 H 0.0690 0.7690 -0.0506 0.064 Uiso 1 1 calc R . .
C31 C -0.0291(5) 0.8692(3) -0.0488(3) 0.0725(15) Uani 1 1 d . . .
H31 H 0.0007 0.8911 -0.0832 0.087 Uiso 1 1 calc R . .
C32 C -0.1135(6) 0.9103(3) -0.0170(3) 0.091(2) Uani 1 1 d . . .
H32 H -0.1372 0.9601 -0.0291 0.109 Uiso 1 1 calc R . .
C33 C -0.1614(6) 0.8779(3) 0.0317(3) 0.0870(18) Uani 1 1 d . . .
H33 H -0.2185 0.9055 0.0527 0.104 Uiso 1 1 calc R . .
C34 C -0.1257(5) 0.8039(3) 0.0502(2) 0.0676(14) Uani 1 1 d . . .
H34 H -0.1609 0.7812 0.0827 0.081 Uiso 1 1 calc R . .

loop_
_atom_site_aniso_label
_atom_site_aniso_U_11
_atom_site_aniso_U_22
_atom_site_aniso_U_33
_atom_site_aniso_U_23
_atom_site_aniso_U_13
_atom_site_aniso_U_12
S 0.0567(7) 0.0353(5) 0.0469(6) 0.0056(5) 0.0089(5) 0.0053(5)
P1 0.0677(9) 0.0646(8) 0.0514(7) 0.0158(6) 0.0214(6) 0.0046(7)
P2 0.0527(7) 0.0378(6) 0.0661(8) 0.0076(6) 0.0235(6) 0.0006(5)
Cl1 0.1047(12) 0.1154(12) 0.0640(8) -0.0066(8) 0.0401(8) 0.0069(9)
Cl2 0.0472(7) 0.0730(8) 0.1012(10) -0.0006(7) 0.0267(7) -0.0001(6)
O1 0.0569(19) 0.0553(17) 0.0394(15) 0.0005(13) 0.0128(14) 0.0008(14)
O2 0.0465(17) 0.0373(15) 0.0556(17) 0.0049(13) 0.0149(14) 0.0078(13)
N 0.053(2) 0.0406(19) 0.049(2) 0.0067(16) 0.0202(17) 0.0062(17)
C1 0.039(2) 0.043(2) 0.040(2) 0.0055(19) 0.0041(19) 0.0066(19)
C2 0.045(2) 0.038(2) 0.049(3) -0.0008(19) 0.002(2) 0.0055(19)
C3 0.053(3) 0.043(3) 0.055(3) 0.002(2) 0.003(2) -0.010(2)
C4 0.044(3) 0.057(3) 0.044(2) 0.008(2) 0.010(2) -0.009(2)
C5 0.042(2) 0.045(2) 0.044(2) -0.0019(19) 0.010(2) -0.0039(19)
C6 0.041(2) 0.035(2) 0.044(2) 0.0032(18) 0.0080(19) 0.0006(19)
C7 0.059(3) 0.046(3) 0.058(3) -0.011(2) 0.001(2) 0.003(2)
C8 0.075(4) 0.068(3) 0.089(4) -0.029(3) 0.018(3) 0.006(3)
C9 0.096(4) 0.081(4) 0.056(3) -0.021(3) -0.013(3) 0.006(3)
C10 0.098(4) 0.053(3) 0.094(4) -0.025(3) 0.017(3) -0.014(3)
C11 0.082(4) 0.067(3) 0.053(3) 0.011(3) 0.014(3) -0.020(3)
C12 0.169(8) 0.154(7) 0.079(4) 0.049(5) 0.026(5) 0.027(6)
C13 0.218(9) 0.110(5) 0.070(4) -0.009(4) 0.065(5) -0.039(5)
C14 0.136(6) 0.156(6) 0.102(5) 0.013(4) 0.059(5) -0.065(5)
C15 0.040(2) 0.033(2) 0.049(2) 0.0052(19) 0.015(2) -0.0030(19)
C16 0.047(3) 0.030(2) 0.045(2) 0.0025(18) 0.010(2) -0.0005(19)
C17 0.047(3) 0.035(2) 0.055(3) 0.003(2) 0.011(2) 0.0020(19)
C18 0.045(3) 0.038(2) 0.055(3) -0.002(2) 0.015(2) -0.003(2)
C19 0.056(3) 0.050(3) 0.046(2) -0.007(2) 0.010(2) -0.009(2)
C20 0.044(3) 0.040(2) 0.055(3) 0.001(2) 0.013(2) -0.005(2)
C21 0.045(3) 0.059(3) 0.064(3) 0.003(2) 0.005(2) 0.002(2)
C22 0.048(3) 0.095(4) 0.093(4) 0.007(3) -0.003(3) -0.001(3)
C23 0.085(4) 0.067(3) 0.075(4) 0.026(3) 0.008(3) 0.018(3)
C24 0.074(4) 0.117(5) 0.064(3) 0.001(3) -0.006(3) 0.016(3)
C25 0.057(3) 0.057(3) 0.065(3) -0.011(2) 0.026(2) -0.003(2)
C26 0.178(8) 0.099(5) 0.131(6) 0.002(4) 0.069(6) 0.073(5)
C27 0.116(6) 0.177(8) 0.280(11) -0.122(8) 0.143(7) -0.060(6)
C28 0.099(5) 0.131(6) 0.134(6) -0.071(5) 0.049(4) -0.007(4)
C29 0.047(3) 0.038(2) 0.061(3) -0.004(2) 0.009(2) 0.001(2)
C30 0.049(3) 0.042(2) 0.065(3) 0.007(2) 0.008(2) 0.002(2)
C31 0.064(3) 0.054(3) 0.089(4) 0.022(3) -0.004(3) -0.004(3)
C32 0.075(4) 0.045(3) 0.144(6) 0.004(4) 0.005(4) 0.012(3)
C33 0.066(4) 0.062(4) 0.131(6) -0.016(4) 0.017(4) 0.019(3)
C34 0.064(3) 0.060(3) 0.082(4) -0.007(3) 0.021(3) 0.009(3)

loop_
_atom_type_symbol
_atom_type_description
_atom_type_scat_dispersion_real
_atom_type_scat_dispersion_imag
_atom_type_scat_source
C C 0.0033 0.0016 'International Tables Vol C Tables 4.2.6.8 and 6.1.1.4'
H H 0.0000 0.0000 'International Tables Vol C Tables 4.2.6.8 and 6.1.1.4'
N N 0.0061 0.0033 'International Tables Vol C Tables 4.2.6.8 and 6.1.1.4'
O O 0.0106 0.0060 'International Tables Vol C Tables 4.2.6.8 and 6.1.1.4'
P P 0.1023 0.0942 'International Tables Vol C Tables 4.2.6.8 and 6.1.1.4'
S S 0.1246 0.1234 'International Tables Vol C Tables 4.2.6.8 and 6.1.1.4'
Cl Cl 0.1484 0.1585 'International Tables Vol C Tables 4.2.6.8 and 6.1.1.4'

loop_
_geom_angle_atom_site_label_1
_geom_angle_atom_site_label_2
_geom_angle_atom_site_label_3
_geom_angle
_geom_angle_site_symmetry_1
_geom_angle_site_symmetry_3
_geom_angle_publ_flag
C16 S C6 101.02(18) . . ?
O1 P1 N 104.12(15) . . ?
O1 P1 Cl1 95.29(12) . . ?
N P1 Cl1 103.21(13) . . ?
O2 P2 N 101.48(15) . . ?
O2 P2 Cl2 96.73(11) . . ?
N P2 Cl2 97.94(12) . . ?
C1 O1 P1 126.9(2) . . ?
C15 O2 P2 122.0(2) . . ?
C29 N P1 127.5(3) . . ?
C29 N P2 123.1(3) . . ?
P1 N P2 109.15(18) . . ?
C6 C1 O1 119.8(3) . . ?
C6 C1 C2 121.4(4) . . ?
O1 C1 C2 118.7(4) . . ?
C3 C2 C1 115.6(4) . . ?
C3 C2 C7 120.9(4) . . ?
C1 C2 C7 123.5(4) . . ?
C2 C3 C4 124.3(4) . . ?
C5 C4 C3 117.3(4) . . ?
C5 C4 C11 122.2(4) . . ?
C3 C4 C11 120.5(4) . . ?
C6 C5 C4 120.7(4) . . ?
C5 C6 C1 120.1(4) . . ?
C5 C6 S 120.6(3) . . ?
C1 C6 S 119.3(3) . . ?
C9 C7 C10 107.2(4) . . ?
C9 C7 C2 110.1(4) . . ?
C10 C7 C2 112.1(4) . . ?
C9 C7 C8 109.8(4) . . ?
C10 C7 C8 107.0(4) . . ?
C2 C7 C8 110.6(4) . . ?
C13 C11 C12 109.5(5) . . ?
C13 C11 C4 113.1(4) . . ?
C12 C11 C4 108.5(5) . . ?
C13 C11 C14 107.5(6) . . ?
C12 C11 C14 108.3(5) . . ?
C4 C11 C14 109.9(4) . . ?
C20 C15 C16 120.9(4) . . ?
C20 C15 O2 119.5(3) . . ?
C16 C15 O2 119.5(3) . . ?
C17 C16 C15 120.2(4) . . ?
C17 C16 S 117.6(3) . . ?
C15 C16 S 122.2(3) . . ?
C18 C17 C16 120.5(4) . . ?
C17 C18 C19 117.6(4) . . ?
C17 C18 C25 120.7(4) . . ?
C19 C18 C25 121.6(4) . . ?
C18 C19 C20 124.9(4) . . ?
C15 C20 C19 115.6(4) . . ?
C15 C20 C21 123.6(4) . . ?
C19 C20 C21 120.8(4) . . ?
C24 C21 C22 108.4(4) . . ?
C24 C21 C20 111.7(4) . . ?
C22 C21 C20 109.3(4) . . ?
C24 C21 C23 106.2(4) . . ?
C22 C21 C23 109.9(4) . . ?
C20 C21 C23 111.1(4) . . ?
C27 C25 C28 110.1(5) . . ?
C27 C25 C26 110.5(6) . . ?
C28 C25 C26 104.1(5) . . ?
C27 C25 C18 110.5(4) . . ?
C28 C25 C18 113.0(4) . . ?
C26 C25 C18 108.4(4) . . ?
C30 C29 C34 120.8(4) . . ?
C30 C29 N 120.4(4) . . ?
C34 C29 N 118.8(4) . . ?
C29 C30 C31 118.8(5) . . ?
C30 C31 C32 120.5(5) . . ?
C33 C32 C31 120.1(5) . . ?
C32 C33 C34 120.3(5) . . ?
C29 C34 C33 119.4(5) . . ?

loop_
_geom_bond_atom_site_label_1
_geom_bond_atom_site_label_2
_geom_bond_distance
_geom_bond_site_symmetry_2
_geom_bond_publ_flag
S C16 1.773(4) . ?
S C6 1.782(4) . ?
P1 O1 1.636(3) . ?
P1 N 1.691(3) . ?
P1 Cl1 2.0670(19) . ?
P2 O2 1.631(3) . ?
P2 N 1.718(3) . ?
P2 Cl2 2.0740(17) . ?
O1 C1 1.398(5) . ?
O2 C15 1.403(4) . ?
N C29 1.459(5) . ?
C1 C6 1.385(5) . ?
C1 C2 1.401(5) . ?
C2 C3 1.384(6) . ?
C2 C7 1.538(6) . ?
C3 C4 1.396(6) . ?
C4 C5 1.380(5) . ?
C4 C11 1.525(6) . ?
C5 C6 1.380(5) . ?
C7 C9 1.521(6) . ?
C7 C10 1.528(6) . ?
C7 C8 1.540(7) . ?
C11 C13 1.504(7) . ?
C11 C12 1.509(8) . ?
C11 C14 1.548(7) . ?
C15 C20 1.388(5) . ?
C15 C16 1.403(5) . ?
C16 C17 1.389(5) . ?
C17 C18 1.371(5) . ?
C18 C19 1.380(6) . ?
C18 C25 1.536(6) . ?
C19 C20 1.396(6) . ?
C20 C21 1.533(6) . ?
C21 C24 1.533(6) . ?
C21 C22 1.533(6) . ?
C21 C23 1.541(6) . ?
C25 C27 1.459(7) . ?
C25 C28 1.518(7) . ?
C25 C26 1.532(7) . ?
C29 C30 1.377(6) . ?
C29 C34 1.382(6) . ?
C30 C31 1.379(6) . ?
C31 C32 1.388(7) . ?
C32 C33 1.356(8) . ?
C33 C34 1.385(7) . ?

loop_
_geom_torsion_atom_site_label_1
_geom_torsion_atom_site_label_2
_geom_torsion_atom_site_label_3
_geom_torsion_atom_site_label_4
_geom_torsion
_geom_torsion_site_symmetry_1
_geom_torsion_site_symmetry_2
_geom_torsion_site_symmetry_3
_geom_torsion_site_symmetry_4
_geom_torsion_publ_flag
C1 O1 P1 Cl1 -140.6(3) . . . . ?
C1 O1 P1 N -35.5(3) . . . . ?
O1 P1 N C29 -49.7(4) . . . . ?
P1 N C29 C30 104.0(4) . . . . ?
C15 O2 P2 Cl2 -134.3(3) . . . . ?
C15 O2 P2 N 126.2(3) . . . . ?
O2 P2 N C29 53.6(3) . . . . ?
O1 C1 C6 S -4.9(5) . . . . ?
C1 C6 S C16 151.2(3) . . . . ?
C6 S C16 C15 -71.5(3) . . . . ?
S C16 C15 O2 -1.2(5) . . . . ?
